data_7001672
loop_
_publ_author_name
'Shahid, Muhammad'
'Mazhar, Muhammad'
'Hamid, Mazhar'
"O' Brien, Paul"
'Malik, Mohammad A.'
'Helliwell, Madeleine'
'Raftery, James'

_publ_section_title
;
 Aerosol assisted chemical vapour deposition of Cu--ZnO composite from
 single source precursors
;
_journal_issue 28
_journal_name_full 'Dalton Transactions'
_journal_page_first 5487
_journal_page_last 5494
_journal_paper_doi 10.1039/b903406d
_journal_year 2009
_chemical_formula_sum 'C24 H40 Cu3 F12 N4 O12 Zn'
_chemical_formula_weight 1060.59
_chemical_name_systematic
;
?
;
_space_group_IT_number 14
_symmetry_cell_setting monoclinic
_symmetry_space_group_name_Hall '-P 2ybc'
_symmetry_space_group_name_H-M 'P 1 21/c 1'
_atom_sites_solution_hydrogens geom
_atom_sites_solution_primary direct
_atom_sites_solution_secondary difmap
_audit_creation_method SHELXL-97
_cell_angle_alpha 90.00
_cell_angle_beta 104.623(2)
_cell_angle_gamma 90.00
_cell_formula_units_Z 4
_cell_length_a 13.9527(14)
_cell_length_b 20.757(2)
_cell_length_c 14.0478(14)
_cell_measurement_reflns_used 5088
_cell_measurement_temperature 100(2)
_cell_measurement_theta_max 28.1935
_cell_measurement_theta_min 2.466
_cell_volume 3936.7(7)
_computing_cell_refinement 'Bruker SMART'
_computing_data_collection 'Bruker SMART'
_computing_data_reduction 'Bruker SAINT'
_computing_molecular_graphics 'Bruker SHELXTL'
_computing_publication_material 'Bruker SHELXTL'
_computing_structure_refinement 'SHELXL-97 (Sheldrick, 1997)'
_computing_structure_solution 'SHELXS-97 (Sheldrick, 1990)'
_diffrn_ambient_temperature 100(2)
_diffrn_measured_fraction_theta_full 0.949
_diffrn_measured_fraction_theta_max 0.949
_diffrn_measurement_device_type 'CCD area detector'
_diffrn_measurement_method 'phi and omega scans'
_diffrn_radiation_monochromator graphite
_diffrn_radiation_source 'fine-focus sealed tube'
_diffrn_radiation_type MoK\a
_diffrn_radiation_wavelength 0.71073
_diffrn_reflns_av_R_equivalents 0.0883
_diffrn_reflns_av_sigmaI/netI 0.0671
_diffrn_reflns_limit_h_max 18
_diffrn_reflns_limit_h_min -18
_diffrn_reflns_limit_k_max 27
_diffrn_reflns_limit_k_min -27
_diffrn_reflns_limit_l_max 18
_diffrn_reflns_limit_l_min -18
_diffrn_reflns_number 33326
_diffrn_reflns_theta_full 28.30
_diffrn_reflns_theta_max 28.30
_diffrn_reflns_theta_min 1.79
_exptl_absorpt_coefficient_mu 2.315
_exptl_absorpt_correction_T_max 0.6065
_exptl_absorpt_correction_T_min 0.4979
_exptl_absorpt_correction_type none
_exptl_crystal_colour blue
_exptl_crystal_density_diffrn 1.789
_exptl_crystal_density_method 'not measured'
_exptl_crystal_description block
_exptl_crystal_F_000 2132
_exptl_crystal_size_max 0.35
_exptl_crystal_size_mid 0.30
_exptl_crystal_size_min 0.24
_refine_diff_density_max 1.403
_refine_diff_density_min -0.673
_refine_diff_density_rms 0.119
_refine_ls_extinction_method none
_refine_ls_goodness_of_fit_ref 1.174
_refine_ls_hydrogen_treatment constr
_refine_ls_matrix_type full
_refine_ls_number_parameters 534
_refine_ls_number_reflns 9308
_refine_ls_number_restraints 10
_refine_ls_restrained_S_all 1.173
_refine_ls_R_factor_all 0.0757
_refine_ls_R_factor_gt 0.0603
_refine_ls_shift/su_max 0.035
_refine_ls_shift/su_mean 0.000
_refine_ls_structure_factor_coef Fsqd
_refine_ls_weighting_details 'calc w=1/[\s^2^(Fo^2^)+(0.0206P)^2^+12.6168P] where P=(Fo^2^+2Fc^2^)/3'
_refine_ls_weighting_scheme calc
_refine_ls_wR_factor_gt 0.1237
_refine_ls_wR_factor_ref 0.1285
_reflns_number_gt 7576
_reflns_number_total 9308
_reflns_threshold_expression >2sigma(I)
_cod_data_source_file b903406d.txt
_cod_data_source_block s2725m
_cod_depositor_comments
;
The following automatic conversions were performed:
'_symmetry_cell_setting' value 'Monoclinic' changed to 'monoclinic'
according to '/home/saulius/struct/CIF-dictionaries/cif_core.dic'
dictionary named 'cif_core.dic' version 2.4.1 from 2010-06-29.

Automatic conversion script
Id: cif_fix_enum 1527 2010-12-29 10:47:43Z saulius 
;
_cod_original_sg_symbol_H-M P2(1)/c
_cod_database_code 7001672

loop_
_symmetry_equiv_pos_as_xyz
'x, y, z'
'-x, y+1/2, -z+1/2'
'-x, -y, -z'
'x, -y-1/2, z-1/2'

loop_
_atom_site_label
_atom_site_type_symbol
_atom_site_fract_x
_atom_site_fract_y
_atom_site_fract_z
_atom_site_U_iso_or_equiv
_atom_site_adp_type
_atom_site_occupancy
_atom_site_symmetry_multiplicity
_atom_site_calc_flag
_atom_site_refinement_flags
_atom_site_disorder_assembly
_atom_site_disorder_group
C1 C 0.99260(19) 1.08348(12) 0.22070(19) 0.0209(6) Uani 1 1 d . A .
C2 C 1.0646(2) 1.13821(13) 0.2135(2) 0.0240(7) Uani 1 1 d . . .
C3 C 0.6786(2) 0.96677(15) -0.08743(19) 0.0254(7) Uani 1 1 d . . .
C4 C 0.6453(2) 0.96399(16) -0.2013(2) 0.0294(8) Uani 1 1 d . . .
C5 C 0.5383(2) 0.86292(14) 0.2397(2) 0.0267(7) Uani 1 1 d . . .
C6 C 0.4525(2) 0.82454(17) 0.2630(2) 0.0397(9) Uani 1 1 d . . .
C7 C 1.0675(2) 0.82329(14) 0.2231(2) 0.0329(8) Uani 1 1 d . . .
H7A H 1.1101 0.8075 0.1823 0.049 Uiso 1 1 calc R . .
H7B H 1.0050 0.7993 0.2071 0.049 Uiso 1 1 calc R . .
H7C H 1.1009 0.8172 0.2927 0.049 Uiso 1 1 calc R . .
C8 C 1.1400(2) 0.92651(17) 0.2324(3) 0.0459(9) Uani 1 1 d . . .
H8A H 1.1853 0.9103 0.1948 0.069 Uiso 1 1 calc R . .
H8B H 1.1695 0.9200 0.3028 0.069 Uiso 1 1 calc R . .
H8C H 1.1282 0.9726 0.2192 0.069 Uiso 1 1 calc R . .
C9 C 1.0012(2) 0.89629(17) 0.0937(2) 0.0378(9) Uani 1 1 d . . .
H9A H 1.0540 0.8989 0.0582 0.045 Uiso 1 1 calc R . .
H9B H 0.9612 0.8572 0.0710 0.045 Uiso 1 1 calc R . .
C10 C 0.9381(2) 0.95340(17) 0.07233(19) 0.0321(8) Uani 1 1 d . . .
H10A H 0.9797 0.9927 0.0826 0.038 Uiso 1 1 calc R . .
H10B H 0.8993 0.9525 0.0028 0.038 Uiso 1 1 calc R . .
C11 C 0.7519(2) 1.16117(14) 0.2131(2) 0.0351(9) Uani 1 1 d . A .
H11A H 0.7020 1.1946 0.2120 0.053 Uiso 1 1 calc R . .
H11B H 0.8101 1.1805 0.1973 0.053 Uiso 1 1 calc R . .
H11C H 0.7713 1.1417 0.2787 0.053 Uiso 1 1 calc R . .
C12 C 0.6914(2) 1.14142(15) 0.0402(2) 0.0334(8) Uani 1 1 d . A .
H12A H 0.6610 1.1098 -0.0102 0.050 Uiso 1 1 calc R . .
H12B H 0.7544 1.1561 0.0288 0.050 Uiso 1 1 calc R . .
H12C H 0.6468 1.1783 0.0368 0.050 Uiso 1 1 calc R . .
C13 C 0.61698(19) 1.08545(13) 0.1570(2) 0.0237(7) Uani 1 1 d . A .
H13A H 0.5614 1.1147 0.1277 0.028 Uiso 1 1 calc R . .
H13B H 0.6229 1.0827 0.2286 0.028 Uiso 1 1 calc R . .
C14 C 0.59657(19) 1.01873(13) 0.1109(2) 0.0216(7) Uani 1 1 d . . .
H14A H 0.5399 0.9986 0.1300 0.026 Uiso 1 1 calc R . .
H14B H 0.5804 1.0220 0.0383 0.026 Uiso 1 1 calc R . .
C15 C 0.9653(2) 0.85218(13) 0.43853(18) 0.0240(7) Uani 1 1 d . . .
C16 C 1.0356(2) 0.81018(14) 0.5166(2) 0.0302(8) Uani 1 1 d . . .
C21 C 0.7395(2) 0.93491(16) 0.5232(2) 0.0321(8) Uani 1 1 d . . .
H21A H 0.8089 0.9218 0.5346 0.048 Uiso 1 1 calc R . .
H21B H 0.6973 0.8965 0.5152 0.048 Uiso 1 1 calc R . .
H21C H 0.7309 0.9601 0.5794 0.048 Uiso 1 1 calc R . .
C22 C 0.6102(2) 0.99964(17) 0.4217(2) 0.0331(8) Uani 1 1 d . . .
H22A H 0.6093 1.0280 0.4773 0.050 Uiso 1 1 calc R . .
H22B H 0.5648 0.9635 0.4207 0.050 Uiso 1 1 calc R . .
H22C H 0.5892 1.0239 0.3602 0.050 Uiso 1 1 calc R . .
C23 C 0.78088(19) 1.02929(13) 0.43789(19) 0.0227(7) Uani 1 1 d . . .
H23A H 0.7984 1.0472 0.5054 0.027 Uiso 1 1 calc R . .
H23B H 0.7492 1.0638 0.3921 0.027 Uiso 1 1 calc R . .
C24 C 0.87298(19) 1.00638(13) 0.41124(17) 0.0200(6) Uani 1 1 d . . .
H24A H 0.9157 1.0435 0.4055 0.024 Uiso 1 1 calc R . .
H24B H 0.9108 0.9771 0.4628 0.024 Uiso 1 1 calc R . .
Cu1 Cu 0.94245(2) 0.929475(15) 0.26693(2) 0.01782(7) Uani 0.75 1 d P . .
Cu2 Cu 0.79869(2) 1.032024(15) 0.14364(2) 0.02099(8) Uani 0.75 1 d P A .
Cu3 Cu 0.69349(2) 0.895863(15) 0.09058(2) 0.01996(8) Uani 0.75 1 d P . .
Cu4 Cu 0.72970(2) 0.919612(16) 0.31712(2) 0.02021(8) Uani 0.75 1 d P . .
Zn1 Zn 0.94245(2) 0.929475(15) 0.26693(2) 0.01782(7) Uani 0.25 1 d P . .
Zn2 Zn 0.79869(2) 1.032024(15) 0.14364(2) 0.02099(8) Uani 0.25 1 d P A .
Zn3 Zn 0.69349(2) 0.895863(15) 0.09058(2) 0.01996(8) Uani 0.25 1 d P . .
Zn4 Zn 0.72970(2) 0.919612(16) 0.31712(2) 0.02021(8) Uani 0.25 1 d P A .
F1 F 1.14082(13) 1.14151(9) 0.29288(12) 0.0368(5) Uani 1 1 d . . .
F2 F 1.02133(13) 1.19592(8) 0.20304(13) 0.0365(5) Uani 1 1 d . . .
F3 F 1.10219(13) 1.12991(10) 0.13628(13) 0.0390(5) Uani 1 1 d . . .
F4 F 0.57270(14) 0.92325(11) -0.23691(12) 0.0492(6) Uani 1 1 d . . .
F5 F 0.61374(17) 1.02177(11) -0.23923(14) 0.0552(7) Uani 1 1 d . . .
F6 F 0.72090(13) 0.94854(11) -0.23792(13) 0.0455(6) Uani 1 1 d . . .
F7 F 0.43100(15) 0.84188(13) 0.34570(15) 0.0627(7) Uani 1 1 d . . .
F8 F 0.47591(16) 0.76155(10) 0.27204(18) 0.0650(7) Uani 1 1 d . . .
F9 F 0.36853(14) 0.82932(11) 0.19223(14) 0.0548(6) Uani 1 1 d . . .
F10 F 1.13097(16) 0.81848(12) 0.52057(17) 0.0718(7) Uani 1 1 d . . .
F11 F 1.0163(2) 0.74892(9) 0.50096(16) 0.0698(8) Uani 1 1 d . . .
F12 F 1.02816(18) 0.82345(11) 0.60646(13) 0.0594(7) Uani 1 1 d . . .
N1 N 1.04717(17) 0.89203(11) 0.20358(16) 0.0244(6) Uani 1 1 d . A .
N2 N 0.70995(16) 1.11101(10) 0.13947(16) 0.0225(6) Uani 1 1 d . . .
N4 N 0.71112(16) 0.97497(12) 0.43224(15) 0.0231(6) Uani 1 1 d . A .
O1 O 1.02062(14) 1.04182(9) 0.28201(13) 0.0238(5) Uani 1 1 d . . .
O2 O 0.91088(14) 1.08983(9) 0.15513(16) 0.0323(6) Uani 1 1 d . . .
O3 O 0.73510(15) 1.01052(10) -0.05262(14) 0.0303(5) Uani 1 1 d . . .
O4 O 0.64336(14) 0.92103(10) -0.04632(13) 0.0264(5) Uani 1 1 d . A .
O5 O 0.60694(15) 0.87404(11) 0.31710(14) 0.0324(6) Uani 1 1 d . A .
O6 O 0.53302(14) 0.87582(10) 0.15410(14) 0.0273(5) Uani 1 1 d . . .
O7 O 0.87345(13) 0.95455(9) 0.13502(12) 0.0182(4) Uani 1 1 d . A .
O8 O 0.68401(13) 0.98094(8) 0.14605(12) 0.0178(4) Uani 1 1 d . A .
O9 O 1.01041(14) 0.88786(9) 0.39011(12) 0.0223(5) Uani 1 1 d . A .
O10 O 0.87739(15) 0.84620(10) 0.43375(15) 0.0329(6) Uani 1 1 d . . .
O12 O 0.84345(12) 0.97325(8) 0.31935(12) 0.0164(4) Uani 1 1 d . A .
N3 N 0.6999(2) 0.80429(16) 0.0394(2) 0.0173(7) Uani 0.652(3) 1 d PD A 1
C17 C 0.5991(3) 0.7746(2) 0.0169(3) 0.0238(10) Uani 0.652(3) 1 d PD A 1
H17A H 0.6021 0.7310 -0.0089 0.036 Uiso 0.652(3) 1 calc PR A 1
H17B H 0.5532 0.8008 -0.0323 0.036 Uiso 0.652(3) 1 calc PR A 1
H17C H 0.5760 0.7726 0.0772 0.036 Uiso 0.652(3) 1 calc PR A 1
C18 C 0.7392(3) 0.7976(2) -0.0477(3) 0.0323(11) Uani 0.652(3) 1 d PD A 1
H18A H 0.8023 0.8206 -0.0368 0.048 Uiso 0.652(3) 1 calc PR A 1
H18B H 0.6918 0.8157 -0.1052 0.048 Uiso 0.652(3) 1 calc PR A 1
H18C H 0.7497 0.7518 -0.0593 0.048 Uiso 0.652(3) 1 calc PR A 1
C19 C 0.7662(3) 0.76974(19) 0.1243(3) 0.0244(9) Uani 0.652(3) 1 d PD A 1
H19A H 0.8361 0.7749 0.1222 0.029 Uiso 0.652(3) 1 calc PR A 1
H19B H 0.7502 0.7232 0.1207 0.029 Uiso 0.652(3) 1 calc PR A 1
C20 C 0.7514(3) 0.79753(18) 0.2185(3) 0.0254(9) Uani 0.652(3) 1 d PD A 1
H20A H 0.6842 0.7869 0.2251 0.030 Uiso 0.652(3) 1 calc PR A 1
H20B H 0.8004 0.7790 0.2754 0.030 Uiso 0.652(3) 1 calc PR A 1
O11 O 0.7633(2) 0.86594(12) 0.21671(19) 0.0171(5) Uani 0.652(3) 1 d PD A 1
N3S N 0.6847(3) 0.7973(3) 0.0584(4) 0.0173(7) Uani 0.348(3) 1 d PD A 2
C17S C 0.5924(5) 0.7815(4) -0.0158(6) 0.0238(10) Uani 0.348(3) 1 d PD A 2
H17D H 0.5854 0.7346 -0.0221 0.036 Uiso 0.348(3) 1 calc PR A 2
H17E H 0.5948 0.8001 -0.0794 0.036 Uiso 0.348(3) 1 calc PR A 2
H17F H 0.5358 0.7994 0.0046 0.036 Uiso 0.348(3) 1 calc PR A 2
C18S C 0.7711(5) 0.7798(4) 0.0195(6) 0.0323(11) Uani 0.348(3) 1 d PD A 2
H18D H 0.8317 0.7977 0.0626 0.048 Uiso 0.348(3) 1 calc PR A 2
H18E H 0.7618 0.7974 -0.0470 0.048 Uiso 0.348(3) 1 calc PR A 2
H18F H 0.7768 0.7328 0.0173 0.048 Uiso 0.348(3) 1 calc PR A 2
C19S C 0.6943(6) 0.7651(3) 0.1508(5) 0.0244(9) Uani 0.348(3) 1 d PD A 2
H19C H 0.7119 0.7195 0.1430 0.029 Uiso 0.348(3) 1 calc PR A 2
H19D H 0.6289 0.7655 0.1663 0.029 Uiso 0.348(3) 1 calc PR A 2
C20S C 0.7699(7) 0.7931(3) 0.2373(6) 0.0254(9) Uani 0.348(3) 1 d PD A 2
H20C H 0.7560 0.7799 0.3002 0.030 Uiso 0.348(3) 1 calc PR A 2
H20D H 0.8376 0.7792 0.2369 0.030 Uiso 0.348(3) 1 calc PR A 2
O11S O 0.7589(5) 0.8612(2) 0.2235(4) 0.0171(5) Uani 0.348(3) 1 d PD A 2

loop_
_atom_site_aniso_label
_atom_site_aniso_U_11
_atom_site_aniso_U_22
_atom_site_aniso_U_33
_atom_site_aniso_U_23
_atom_site_aniso_U_13
_atom_site_aniso_U_12
C1 0.0253(12) 0.0111(11) 0.0251(12) -0.0030(10) 0.0040(10) -0.0025(10)
C2 0.0245(13) 0.0199(13) 0.0246(13) 0.0009(11) 0.0005(11) -0.0036(11)
C3 0.0219(12) 0.0356(15) 0.0170(11) 0.0018(11) 0.0019(10) 0.0038(12)
C4 0.0267(13) 0.0403(17) 0.0201(12) 0.0034(12) 0.0041(11) -0.0016(13)
C5 0.0282(13) 0.0232(14) 0.0288(13) -0.0021(11) 0.0073(11) -0.0034(11)
C6 0.0337(16) 0.0474(19) 0.0321(15) 0.0072(15) -0.0024(13) -0.0148(15)
C7 0.0357(15) 0.0222(14) 0.0411(16) -0.0059(13) 0.0104(13) 0.0020(12)
C8 0.0418(16) 0.0340(17) 0.070(2) -0.0216(16) 0.0299(15) -0.0092(14)
C9 0.0474(17) 0.0394(18) 0.0274(14) 0.0030(13) 0.0112(13) 0.0092(15)
C10 0.0320(15) 0.0474(18) 0.0152(12) 0.0030(12) 0.0032(11) 0.0037(14)
C11 0.0415(17) 0.0193(14) 0.0374(16) -0.0008(13) -0.0031(14) -0.0025(13)
C12 0.0389(16) 0.0266(15) 0.0290(14) 0.0115(12) -0.0021(13) -0.0024(13)
C13 0.0239(13) 0.0155(12) 0.0292(13) 0.0021(11) 0.0021(11) 0.0030(10)
C14 0.0198(12) 0.0174(12) 0.0247(12) 0.0010(10) 0.0000(10) 0.0002(10)
C15 0.0363(14) 0.0165(12) 0.0154(11) -0.0027(10) -0.0008(11) -0.0029(11)
C16 0.0462(17) 0.0203(13) 0.0203(13) 0.0055(11) 0.0012(12) 0.0010(13)
C21 0.0339(15) 0.0401(17) 0.0215(12) 0.0086(12) 0.0055(11) -0.0018(14)
C22 0.0282(14) 0.0413(17) 0.0290(14) 0.0009(13) 0.0061(12) -0.0013(13)
C23 0.0273(13) 0.0197(12) 0.0213(12) -0.0048(10) 0.0062(10) -0.0012(11)
C24 0.0263(13) 0.0224(13) 0.0093(10) -0.0051(9) 0.0010(9) -0.0037(11)
Cu1 0.02201(14) 0.01460(14) 0.01560(13) 0.00281(11) 0.00244(11) 0.00133(12)
Cu2 0.02149(15) 0.01446(14) 0.02340(15) 0.00432(12) -0.00105(12) -0.00190(12)
Cu3 0.02488(15) 0.01525(14) 0.01629(13) -0.00211(12) -0.00121(12) 0.00033(12)
Cu4 0.02374(15) 0.02005(15) 0.01569(13) -0.00036(12) 0.00287(11) -0.00498(13)
Zn1 0.02201(14) 0.01460(14) 0.01560(13) 0.00281(11) 0.00244(11) 0.00133(12)
Zn2 0.02149(15) 0.01446(14) 0.02340(15) 0.00432(12) -0.00105(12) -0.00190(12)
Zn3 0.02488(15) 0.01525(14) 0.01629(13) -0.00211(12) -0.00121(12) 0.00033(12)
Zn4 0.02374(15) 0.02005(15) 0.01569(13) -0.00036(12) 0.00287(11) -0.00498(13)
F1 0.0367(9) 0.0335(9) 0.0303(9) 0.0029(8) -0.0102(7) -0.0165(8)
F2 0.0473(10) 0.0104(7) 0.0482(10) 0.0026(7) 0.0052(8) -0.0029(7)
F3 0.0381(9) 0.0487(11) 0.0327(8) 0.0012(8) 0.0139(7) -0.0037(9)
F4 0.0481(10) 0.0762(14) 0.0202(8) -0.0049(9) 0.0029(8) -0.0250(10)
F5 0.0761(14) 0.0507(12) 0.0295(9) 0.0091(9) -0.0040(10) 0.0150(11)
F6 0.0335(9) 0.0759(14) 0.0286(8) -0.0073(9) 0.0106(7) 0.0033(10)
F7 0.0477(11) 0.1039(18) 0.0394(10) 0.0010(11) 0.0161(9) -0.0327(12)
F8 0.0581(12) 0.0409(11) 0.0864(15) 0.0243(11) 0.0001(12) -0.0251(10)
F9 0.0313(9) 0.0791(14) 0.0446(11) 0.0220(10) -0.0082(8) -0.0218(10)
F10 0.0507(12) 0.0859(15) 0.0731(13) 0.0560(11) 0.0052(11) 0.0200(12)
F11 0.125(2) 0.0159(9) 0.0461(12) 0.0046(9) -0.0200(13) 0.0010(12)
F12 0.1018(16) 0.0517(12) 0.0155(8) 0.0029(8) -0.0024(10) 0.0254(12)
N1 0.0281(11) 0.0218(11) 0.0240(10) 0.0063(9) 0.0079(9) 0.0049(10)
N2 0.0224(11) 0.0131(10) 0.0273(11) 0.0050(9) -0.0023(9) 0.0000(9)
N4 0.0251(11) 0.0283(12) 0.0156(9) -0.0007(9) 0.0048(8) -0.0030(10)
O1 0.0261(9) 0.0199(9) 0.0242(9) -0.0003(8) 0.0040(7) -0.0027(8)
O2 0.0256(10) 0.0203(10) 0.0441(11) 0.0115(9) -0.0040(9) -0.0057(8)
O3 0.0305(10) 0.0330(11) 0.0238(9) 0.0049(9) 0.0001(8) -0.0075(9)
O4 0.0327(10) 0.0251(10) 0.0192(8) 0.0010(8) 0.0021(8) -0.0056(8)
O5 0.0334(10) 0.0370(11) 0.0259(9) -0.0063(9) 0.0056(8) -0.0158(9)
O6 0.0281(10) 0.0247(10) 0.0258(9) 0.0046(8) 0.0006(8) -0.0036(8)
O7 0.0218(8) 0.0192(9) 0.0128(7) -0.0001(7) 0.0028(7) 0.0000(7)
O8 0.0197(8) 0.0126(8) 0.0184(8) 0.0002(7) 0.0000(7) 0.0009(7)
O9 0.0292(9) 0.0189(9) 0.0171(8) 0.0071(7) 0.0028(7) 0.0021(8)
O10 0.0366(11) 0.0288(10) 0.0286(10) 0.0111(9) -0.0002(9) -0.0117(9)
O12 0.0195(8) 0.0151(8) 0.0131(7) -0.0015(6) 0.0011(6) -0.0008(7)
N3 0.0201(13) 0.0129(11) 0.0192(13) 0.0014(10) 0.0054(11) -0.0023(10)
C17 0.0279(15) 0.0168(15) 0.020(2) 0.0083(16) -0.0055(16) -0.0013(13)
C18 0.040(2) 0.025(2) 0.0313(19) -0.0115(17) 0.0073(17) -0.0008(17)
C19 0.0329(19) 0.0153(16) 0.0216(17) -0.0002(14) 0.0004(15) 0.0063(16)
C20 0.0369(18) 0.0135(13) 0.0182(15) 0.0099(12) -0.0071(14) 0.0032(13)
O11 0.0286(9) 0.0079(8) 0.0125(8) 0.0035(7) 0.0011(7) -0.0021(7)
N3S 0.0201(13) 0.0129(11) 0.0192(13) 0.0014(10) 0.0054(11) -0.0023(10)
C17S 0.0279(15) 0.0168(15) 0.020(2) 0.0083(16) -0.0055(16) -0.0013(13)
C18S 0.040(2) 0.025(2) 0.0313(19) -0.0115(17) 0.0073(17) -0.0008(17)
C19S 0.0329(19) 0.0153(16) 0.0216(17) -0.0002(14) 0.0004(15) 0.0063(16)
C20S 0.0369(18) 0.0135(13) 0.0182(15) 0.0099(12) -0.0071(14) 0.0032(13)
O11S 0.0286(9) 0.0079(8) 0.0125(8) 0.0035(7) 0.0011(7) -0.0021(7)

loop_
_atom_type_symbol
_atom_type_description
_atom_type_scat_dispersion_real
_atom_type_scat_dispersion_imag
_atom_type_scat_source
C C 0.0033 0.0016 'International Tables Vol C Tables 4.2.6.8 and 6.1.1.4'
H H 0.0000 0.0000 'International Tables Vol C Tables 4.2.6.8 and 6.1.1.4'
N N 0.0061 0.0033 'International Tables Vol C Tables 4.2.6.8 and 6.1.1.4'
F F 0.0171 0.0103 'International Tables Vol C Tables 4.2.6.8 and 6.1.1.4'
Cu Cu 0.3201 1.2651 'International Tables Vol C Tables 4.2.6.8 and 6.1.1.4'
O O 0.0106 0.0060 'International Tables Vol C Tables 4.2.6.8 and 6.1.1.4'
Zn Zn 0.2839 1.4301 'International Tables Vol C Tables 4.2.6.8 and 6.1.1.4'

loop_
_geom_angle_atom_site_label_1
_geom_angle_atom_site_label_2
_geom_angle_atom_site_label_3
_geom_angle
_geom_angle_site_symmetry_1
_geom_angle_site_symmetry_3
_geom_angle_publ_flag
O1 C1 O2 130.8(3) . . ?
O1 C1 C2 118.3(2) . . ?
O2 C1 C2 110.8(2) . . ?
F3 C2 F2 106.7(2) . . ?
F3 C2 F1 107.0(2) . . ?
F2 C2 F1 106.8(2) . . ?
F3 C2 C1 110.9(2) . . ?
F2 C2 C1 112.7(2) . . ?
F1 C2 C1 112.3(2) . . ?
O3 C3 O4 131.1(2) . . ?
O3 C3 C4 115.8(3) . . ?
O4 C3 C4 113.0(2) . . ?
F4 C4 F6 108.0(3) . . ?
F4 C4 F5 106.3(2) . . ?
F6 C4 F5 106.0(3) . . ?
F4 C4 C3 114.7(3) . . ?
F6 C4 C3 110.4(2) . . ?
F5 C4 C3 111.1(3) . . ?
O6 C5 O5 130.5(3) . . ?
O6 C5 C6 117.9(2) . . ?
O5 C5 C6 111.6(2) . . ?
F7 C6 F9 106.5(3) . . ?
F7 C6 F8 106.6(3) . . ?
F9 C6 F8 106.8(3) . . ?
F7 C6 C5 114.0(3) . . ?
F9 C6 C5 112.7(3) . . ?
F8 C6 C5 109.8(3) . . ?
N1 C7 H7A 109.5 . . ?
N1 C7 H7B 109.5 . . ?
H7A C7 H7B 109.5 . . ?
N1 C7 H7C 109.5 . . ?
H7A C7 H7C 109.5 . . ?
H7B C7 H7C 109.5 . . ?
N1 C8 H8A 109.5 . . ?
N1 C8 H8B 109.5 . . ?
H8A C8 H8B 109.5 . . ?
N1 C8 H8C 109.5 . . ?
H8A C8 H8C 109.5 . . ?
H8B C8 H8C 109.5 . . ?
C10 C9 N1 109.5(3) . . ?
C10 C9 H9A 109.8 . . ?
N1 C9 H9A 109.8 . . ?
C10 C9 H9B 109.8 . . ?
N1 C9 H9B 109.8 . . ?
H9A C9 H9B 108.2 . . ?
O7 C10 C9 109.4(3) . . ?
O7 C10 H10A 109.8 . . ?
C9 C10 H10A 109.8 . . ?
O7 C10 H10B 109.8 . . ?
C9 C10 H10B 109.8 . . ?
H10A C10 H10B 108.2 . . ?
N2 C11 H11A 109.5 . . ?
N2 C11 H11B 109.5 . . ?
H11A C11 H11B 109.5 . . ?
N2 C11 H11C 109.5 . . ?
H11A C11 H11C 109.5 . . ?
H11B C11 H11C 109.5 . . ?
N2 C12 H12A 109.5 . . ?
N2 C12 H12B 109.5 . . ?
H12A C12 H12B 109.5 . . ?
N2 C12 H12C 109.5 . . ?
H12A C12 H12C 109.5 . . ?
H12B C12 H12C 109.5 . . ?
N2 C13 C14 109.4(2) . . ?
N2 C13 H13A 109.8 . . ?
C14 C13 H13A 109.8 . . ?
N2 C13 H13B 109.8 . . ?
C14 C13 H13B 109.8 . . ?
H13A C13 H13B 108.2 . . ?
O8 C14 C13 107.48(19) . . ?
O8 C14 H14A 110.2 . . ?
C13 C14 H14A 110.2 . . ?
O8 C14 H14B 110.2 . . ?
C13 C14 H14B 110.2 . . ?
H14A C14 H14B 108.5 . . ?
O10 C15 O9 131.0(2) . . ?
O10 C15 C16 115.6(3) . . ?
O9 C15 C16 113.4(2) . . ?
F11 C16 F12 107.5(3) . . ?
F11 C16 F10 107.1(3) . . ?
F12 C16 F10 104.6(2) . . ?
F11 C16 C15 111.3(2) . . ?
F12 C16 C15 111.8(3) . . ?
F10 C16 C15 114.0(3) . . ?
N4 C21 H21A 109.5 . . ?
N4 C21 H21B 109.5 . . ?
H21A C21 H21B 109.5 . . ?
N4 C21 H21C 109.5 . . ?
H21A C21 H21C 109.5 . . ?
H21B C21 H21C 109.5 . . ?
N4 C22 H22A 109.5 . . ?
N4 C22 H22B 109.5 . . ?
H22A C22 H22B 109.5 . . ?
N4 C22 H22C 109.5 . . ?
H22A C22 H22C 109.5 . . ?
H22B C22 H22C 109.5 . . ?
N4 C23 C24 109.7(2) . . ?
N4 C23 H23A 109.7 . . ?
C24 C23 H23A 109.7 . . ?
N4 C23 H23B 109.7 . . ?
C24 C23 H23B 109.7 . . ?
H23A C23 H23B 108.2 . . ?
O12 C24 C23 107.92(19) . . ?
O12 C24 H24A 110.1 . . ?
C23 C24 H24A 110.1 . . ?
O12 C24 H24B 110.1 . . ?
C23 C24 H24B 110.1 . . ?
H24A C24 H24B 108.4 . . ?
O7 Cu1 O12 90.44(7) . . ?
O7 Cu1 O9 169.27(8) . . ?
O12 Cu1 O9 95.94(8) . . ?
O7 Cu1 N1 85.57(8) . . ?
O12 Cu1 N1 174.01(8) . . ?
O9 Cu1 N1 88.68(8) . . ?
O8 Cu2 O7 90.40(8) . . ?
O8 Cu2 O2 172.64(9) . . ?
O7 Cu2 O2 94.73(8) . . ?
O8 Cu2 N2 86.69(8) . . ?
O7 Cu2 N2 174.12(8) . . ?
O2 Cu2 N2 88.65(9) . . ?
O11 Cu3 O4 169.35(11) . . ?
O11 Cu3 O8 89.66(9) . . ?
O4 Cu3 O8 96.21(8) . . ?
O11 Cu3 O11S 3.8(2) . . ?
O4 Cu3 O11S 171.22(19) . . ?
O8 Cu3 O11S 90.78(16) . . ?
O11 Cu3 N3 88.08(12) . . ?
O4 Cu3 N3 86.47(10) . . ?
O8 Cu3 N3 176.36(11) . . ?
O11S Cu3 N3 86.78(17) . . ?
O11 Cu3 N3S 82.52(17) . . ?
O4 Cu3 N3S 93.57(17) . . ?
O8 Cu3 N3S 165.16(18) . . ?
O11S Cu3 N3S 80.7(2) . . ?
N3 Cu3 N3S 11.23(19) . . ?
O11S Cu4 O12 93.43(19) . . ?
O11S Cu4 O11 4.6(2) . . ?
O12 Cu4 O11 89.67(10) . . ?
O11S Cu4 O5 91.84(19) . . ?
O12 Cu4 O5 173.66(9) . . ?
O11 Cu4 O5 95.42(11) . . ?
O11S Cu4 N4 172.15(17) . . ?
O12 Cu4 N4 86.06(8) . . ?
O11 Cu4 N4 173.30(10) . . ?
O5 Cu4 N4 89.20(9) . . ?
C8 N1 C7 108.2(2) . . ?
C8 N1 C9 112.0(3) . . ?
C7 N1 C9 105.0(2) . . ?
C8 N1 Cu1 112.2(2) . . ?
C7 N1 Cu1 114.4(2) . . ?
C9 N1 Cu1 104.78(18) . . ?
C13 N2 C11 110.2(2) . . ?
C13 N2 C12 110.8(2) . . ?
C11 N2 C12 107.4(2) . . ?
C13 N2 Cu2 104.93(15) . . ?
C11 N2 Cu2 114.46(17) . . ?
C12 N2 Cu2 109.05(19) . . ?
C22 N4 C23 109.9(2) . . ?
C22 N4 C21 108.7(2) . . ?
C23 N4 C21 110.5(2) . . ?
C22 N4 Cu4 115.09(17) . . ?
C23 N4 Cu4 104.88(17) . . ?
C21 N4 Cu4 107.68(18) . . ?
C1 O2 Cu2 123.24(18) . . ?
C3 O4 Cu3 124.44(16) . . ?
C5 O5 Cu4 123.8(2) . . ?
C10 O7 Cu1 110.59(14) . . ?
C10 O7 Cu2 119.50(17) . . ?
Cu1 O7 Cu2 108.04(8) . . ?
C14 O8 Cu2 109.40(15) . . ?
C14 O8 Cu3 119.85(14) . . ?
Cu2 O8 Cu3 110.56(9) . . ?
C15 O9 Cu1 122.38(16) . . ?
C24 O12 Cu4 109.90(15) . . ?
C24 O12 Cu1 119.75(14) . . ?
Cu4 O12 Cu1 112.53(8) . . ?
C18 N3 C17 108.3(3) . . ?
C18 N3 C19 109.5(3) . . ?
C17 N3 C19 109.3(3) . . ?
C18 N3 Cu3 116.2(3) . . ?
C17 N3 Cu3 109.6(2) . . ?
C19 N3 Cu3 103.8(2) . . ?
N3 C19 C20 108.9(3) . . ?
N3 C19 H19A 109.9 . . ?
C20 C19 H19A 109.9 . . ?
N3 C19 H19B 109.9 . . ?
C20 C19 H19B 109.9 . . ?
H19A C19 H19B 108.3 . . ?
O11 C20 C19 108.8(3) . . ?
O11 C20 H20A 109.9 . . ?
C19 C20 H20A 109.9 . . ?
O11 C20 H20B 109.9 . . ?
C19 C20 H20B 109.9 . . ?
H20A C20 H20B 108.3 . . ?
C20 O11 Cu3 107.8(2) . . ?
C20 O11 Cu4 120.4(3) . . ?
Cu3 O11 Cu4 109.17(13) . . ?
C19S N3S C17S 113.7(6) . . ?
C19S N3S C18S 108.6(6) . . ?
C17S N3S C18S 109.3(6) . . ?
C19S N3S Cu3 105.8(4) . . ?
C17S N3S Cu3 111.3(5) . . ?
C18S N3S Cu3 108.0(5) . . ?
N3S C17S H17D 109.5 . . ?
N3S C17S H17E 109.5 . . ?
H17D C17S H17E 109.5 . . ?
N3S C17S H17F 109.5 . . ?
H17D C17S H17F 109.5 . . ?
H17E C17S H17F 109.5 . . ?
N3S C18S H18D 109.5 . . ?
N3S C18S H18E 109.5 . . ?
H18D C18S H18E 109.5 . . ?
N3S C18S H18F 109.5 . . ?
H18D C18S H18F 109.5 . . ?
H18E C18S H18F 109.5 . . ?
N3S C19S C20S 115.8(6) . . ?
N3S C19S H19C 108.3 . . ?
C20S C19S H19C 108.3 . . ?
N3S C19S H19D 108.3 . . ?
C20S C19S H19D 108.3 . . ?
H19C C19S H19D 107.4 . . ?
O11S C20S C19S 104.1(6) . . ?
O11S C20S H20C 110.9 . . ?
C19S C20S H20C 110.9 . . ?
O11S C20S H20D 110.9 . . ?
C19S C20S H20D 110.9 . . ?
H20C C20S H20D 109.0 . . ?
C20S O11S Cu4 124.7(5) . . ?
C20S O11S Cu3 119.4(4) . . ?
Cu4 O11S Cu3 106.8(3) . . ?

loop_
_geom_bond_atom_site_label_1
_geom_bond_atom_site_label_2
_geom_bond_distance
_geom_bond_site_symmetry_2
_geom_bond_publ_flag
C1 O1 1.213(3) . ?
C1 O2 1.279(3) . ?
C1 C2 1.537(4) . ?
C2 F3 1.330(3) . ?
C2 F2 1.333(3) . ?
C2 F1 1.334(3) . ?
C3 O3 1.221(3) . ?
C3 O4 1.273(4) . ?
C3 C4 1.550(4) . ?
C4 F4 1.317(4) . ?
C4 F6 1.325(4) . ?
C4 F5 1.341(4) . ?
C5 O6 1.215(3) . ?
C5 O5 1.275(3) . ?
C5 C6 1.541(5) . ?
C6 F7 1.321(4) . ?
C6 F9 1.335(3) . ?
C6 F8 1.346(4) . ?
C7 N1 1.467(4) . ?
C7 H7A 0.9800 . ?
C7 H7B 0.9800 . ?
C7 H7C 0.9800 . ?
C8 N1 1.446(4) . ?
C8 H8A 0.9800 . ?
C8 H8B 0.9800 . ?
C8 H8C 0.9800 . ?
C9 C10 1.461(5) . ?
C9 N1 1.518(4) . ?
C9 H9A 0.9900 . ?
C9 H9B 0.9900 . ?
C10 O7 1.411(4) . ?
C10 H10A 0.9900 . ?
C10 H10B 0.9900 . ?
C11 N2 1.480(4) . ?
C11 H11A 0.9800 . ?
C11 H11B 0.9800 . ?
C11 H11C 0.9800 . ?
C12 N2 1.492(4) . ?
C12 H12A 0.9800 . ?
C12 H12B 0.9800 . ?
C12 H12C 0.9800 . ?
C13 N2 1.479(4) . ?
C13 C14 1.525(4) . ?
C13 H13A 0.9900 . ?
C13 H13B 0.9900 . ?
C14 O8 1.429(3) . ?
C14 H14A 0.9900 . ?
C14 H14B 0.9900 . ?
C15 O10 1.218(4) . ?
C15 O9 1.274(3) . ?
C15 C16 1.544(4) . ?
C16 F11 1.307(3) . ?
C16 F12 1.321(4) . ?
C16 F10 1.328(4) . ?
C21 N4 1.491(4) . ?
C21 H21A 0.9800 . ?
C21 H21B 0.9800 . ?
C21 H21C 0.9800 . ?
C22 N4 1.471(4) . ?
C22 H22A 0.9800 . ?
C22 H22B 0.9800 . ?
C22 H22C 0.9800 . ?
C23 N4 1.479(4) . ?
C23 C24 1.504(4) . ?
C23 H23A 0.9900 . ?
C23 H23B 0.9900 . ?
C24 O12 1.428(3) . ?
C24 H24A 0.9900 . ?
C24 H24B 0.9900 . ?
Cu1 O7 1.9315(16) . ?
Cu1 O12 1.9467(18) . ?
Cu1 O9 1.9522(17) . ?
Cu1 N1 2.046(2) . ?
Cu2 O8 1.9270(18) . ?
Cu2 O7 1.9371(18) . ?
Cu2 O2 1.946(2) . ?
Cu2 N2 2.046(2) . ?
Cu3 O11 1.898(2) . ?
Cu3 O4 1.9446(18) . ?
Cu3 O8 1.9481(17) . ?
Cu3 O11S 1.994(5) . ?
Cu3 N3 2.042(3) . ?
Cu3 N3S 2.092(7) . ?
Cu4 O11S 1.907(6) . ?
Cu4 O12 1.9324(18) . ?
Cu4 O11 1.946(3) . ?
Cu4 O5 1.957(2) . ?
Cu4 N4 2.053(2) . ?
N3 C18 1.468(5) . ?
N3 C17 1.493(5) . ?
N3 C19 1.496(5) . ?
C17 H17A 0.9800 . ?
C17 H17B 0.9800 . ?
C17 H17C 0.9800 . ?
C18 H18A 0.9800 . ?
C18 H18B 0.9800 . ?
C18 H18C 0.9800 . ?
C19 C20 1.504(6) . ?
C19 H19A 0.9900 . ?
C19 H19B 0.9900 . ?
C20 O11 1.431(4) . ?
C20 H20A 0.9900 . ?
C20 H20B 0.9900 . ?
N3S C19S 1.435(9) . ?
N3S C17S 1.475(7) . ?
N3S C18S 1.489(8) . ?
C17S H17D 0.9800 . ?
C17S H17E 0.9800 . ?
C17S H17F 0.9800 . ?
C18S H18D 0.9800 . ?
C18S H18E 0.9800 . ?
C18S H18F 0.9800 . ?
C19S C20S 1.510(9) . ?
C19S H19C 0.9900 . ?
C19S H19D 0.9900 . ?
C20S O11S 1.429(8) . ?
C20S H20C 0.9900 . ?
C20S H20D 0.9900 . ?

loop_
_geom_torsion_atom_site_label_1
_geom_torsion_atom_site_label_2
_geom_torsion_atom_site_label_3
_geom_torsion_atom_site_label_4
_geom_torsion
_geom_torsion_site_symmetry_1
_geom_torsion_site_symmetry_2
_geom_torsion_site_symmetry_3
_geom_torsion_site_symmetry_4
_geom_torsion_publ_flag
O1 C1 C2 F3 103.7(3) . . . . ?
O2 C1 C2 F3 -74.2(3) . . . . ?
O1 C1 C2 F2 -136.7(3) . . . . ?
O2 C1 C2 F2 45.4(3) . . . . ?
O1 C1 C2 F1 -16.0(4) . . . . ?
O2 C1 C2 F1 166.1(2) . . . . ?
O3 C3 C4 F4 -169.7(3) . . . . ?
O4 C3 C4 F4 12.2(4) . . . . ?
O3 C3 C4 F6 68.1(4) . . . . ?
O4 C3 C4 F6 -110.0(3) . . . . ?
O3 C3 C4 F5 -49.2(4) . . . . ?
O4 C3 C4 F5 132.6(3) . . . . ?
O6 C5 C6 F7 -143.5(3) . . . . ?
O5 C5 C6 F7 38.8(4) . . . . ?
O6 C5 C6 F9 -21.9(4) . . . . ?
O5 C5 C6 F9 160.4(3) . . . . ?
O6 C5 C6 F8 97.0(3) . . . . ?
O5 C5 C6 F8 -80.7(3) . . . . ?
N1 C9 C10 O7 -50.0(3) . . . . ?
N2 C13 C14 O8 52.0(3) . . . . ?
O10 C15 C16 F11 59.4(4) . . . . ?
O9 C15 C16 F11 -121.0(3) . . . . ?
O10 C15 C16 F12 -60.8(3) . . . . ?
O9 C15 C16 F12 118.8(3) . . . . ?
O10 C15 C16 F10 -179.3(3) . . . . ?
O9 C15 C16 F10 0.3(4) . . . . ?
N4 C23 C24 O12 51.7(3) . . . . ?
C10 C9 N1 C8 -88.7(3) . . . . ?
C10 C9 N1 C7 154.1(3) . . . . ?
C10 C9 N1 Cu1 33.2(3) . . . . ?
O7 Cu1 N1 C8 112.9(2) . . . . ?
O12 Cu1 N1 C8 64.5(8) . . . . ?
O9 Cu1 N1 C8 -76.2(2) . . . . ?
O7 Cu1 N1 C7 -123.35(18) . . . . ?
O12 Cu1 N1 C7 -171.8(7) . . . . ?
O9 Cu1 N1 C7 47.58(18) . . . . ?
O7 Cu1 N1 C9 -8.91(18) . . . . ?
O12 Cu1 N1 C9 -57.3(8) . . . . ?
O9 Cu1 N1 C9 162.02(19) . . . . ?
C14 C13 N2 C11 -157.8(2) . . . . ?
C14 C13 N2 C12 83.5(3) . . . . ?
C14 C13 N2 Cu2 -34.1(2) . . . . ?
O8 Cu2 N2 C13 8.97(15) . . . . ?
O7 Cu2 N2 C13 69.4(9) . . . . ?
O2 Cu2 N2 C13 -165.32(16) . . . . ?
O8 Cu2 N2 C11 129.9(2) . . . . ?
O7 Cu2 N2 C11 -169.7(8) . . . . ?
O2 Cu2 N2 C11 -44.4(2) . . . . ?
O8 Cu2 N2 C12 -109.78(17) . . . . ?
O7 Cu2 N2 C12 -49.4(9) . . . . ?
O2 Cu2 N2 C12 75.93(18) . . . . ?
C24 C23 N4 C22 -159.2(2) . . . . ?
C24 C23 N4 C21 80.9(3) . . . . ?
C24 C23 N4 Cu4 -34.9(2) . . . . ?
O11S Cu4 N4 C22 -142.5(14) . . . . ?
O12 Cu4 N4 C22 130.9(2) . . . . ?
O11 Cu4 N4 C22 -179(23) . . . . ?
O5 Cu4 N4 C22 -44.9(2) . . . . ?
O11S Cu4 N4 C23 96.6(14) . . . . ?
O12 Cu4 N4 C23 10.03(15) . . . . ?
O11 Cu4 N4 C23 60.6(9) . . . . ?
O5 Cu4 N4 C23 -165.75(16) . . . . ?
O11S Cu4 N4 C21 -21.2(15) . . . . ?
O12 Cu4 N4 C21 -107.70(18) . . . . ?
O11 Cu4 N4 C21 -57.1(10) . . . . ?
O5 Cu4 N4 C21 76.52(18) . . . . ?
O1 C1 O2 Cu2 5.0(4) . . . . ?
C2 C1 O2 Cu2 -177.44(18) . . . . ?
O8 Cu2 O2 C1 79.4(6) . . . . ?
O7 Cu2 O2 C1 -54.7(2) . . . . ?
N2 Cu2 O2 C1 130.2(2) . . . . ?
O3 C3 O4 Cu3 -14.1(5) . . . . ?
C4 C3 O4 Cu3 163.74(18) . . . . ?
O11 Cu3 O4 C3 -69.2(6) . . . . ?
O8 Cu3 O4 C3 53.9(2) . . . . ?
O11S Cu3 O4 C3 -88.7(12) . . . . ?
N3 Cu3 O4 C3 -128.6(2) . . . . ?
N3S Cu3 O4 C3 -137.3(3) . . . . ?
O6 C5 O5 Cu4 1.1(5) . . . . ?
C6 C5 O5 Cu4 178.4(2) . . . . ?
O11S Cu4 O5 C5 -55.0(3) . . . . ?
O12 Cu4 O5 C5 91.1(7) . . . . ?
O11 Cu4 O5 C5 -52.1(2) . . . . ?
N4 Cu4 O5 C5 132.7(2) . . . . ?
C9 C10 O7 Cu1 41.5(3) . . . . ?
C9 C10 O7 Cu2 167.89(18) . . . . ?
O12 Cu1 O7 C10 157.99(18) . . . . ?
O9 Cu1 O7 C10 -75.3(5) . . . . ?
N1 Cu1 O7 C10 -17.53(19) . . . . ?
O12 Cu1 O7 Cu2 25.50(9) . . . . ?
O9 Cu1 O7 Cu2 152.2(4) . . . . ?
N1 Cu1 O7 Cu2 -150.03(10) . . . . ?
O8 Cu2 O7 C10 139.60(17) . . . . ?
O2 Cu2 O7 C10 -45.69(17) . . . . ?
N2 Cu2 O7 C10 79.4(9) . . . . ?
O8 Cu2 O7 Cu1 -92.87(9) . . . . ?
O2 Cu2 O7 Cu1 81.84(10) . . . . ?
N2 Cu2 O7 Cu1 -153.1(8) . . . . ?
C13 C14 O8 Cu2 -42.9(2) . . . . ?
C13 C14 O8 Cu3 -172.06(17) . . . . ?
O7 Cu2 O8 C14 -155.44(16) . . . . ?
O2 Cu2 O8 C14 70.3(6) . . . . ?
N2 Cu2 O8 C14 19.46(16) . . . . ?
O7 Cu2 O8 Cu3 -21.36(8) . . . . ?
O2 Cu2 O8 Cu3 -155.6(6) . . . . ?
N2 Cu2 O8 Cu3 153.53(9) . . . . ?
O11 Cu3 O8 C14 -143.5(2) . . . . ?
O4 Cu3 O8 C14 45.42(19) . . . . ?
O11S Cu3 O8 C14 -139.9(3) . . . . ?
N3 Cu3 O8 C14 -91.9(15) . . . . ?
N3S Cu3 O8 C14 -85.5(6) . . . . ?
O11 Cu3 O8 Cu2 87.90(12) . . . . ?
O4 Cu3 O8 Cu2 -83.20(9) . . . . ?
O11S Cu3 O8 Cu2 91.5(2) . . . . ?
N3 Cu3 O8 Cu2 139.5(15) . . . . ?
N3S Cu3 O8 Cu2 145.8(5) . . . . ?
O10 C15 O9 Cu1 -16.1(4) . . . . ?
C16 C15 O9 Cu1 164.43(17) . . . . ?
O7 Cu1 O9 C15 -71.0(5) . . . . ?
O12 Cu1 O9 C15 55.2(2) . . . . ?
N1 Cu1 O9 C15 -128.6(2) . . . . ?
C23 C24 O12 Cu4 -41.7(2) . . . . ?
C23 C24 O12 Cu1 -174.21(16) . . . . ?
O11S Cu4 O12 C24 -154.3(2) . . . . ?
O11 Cu4 O12 C24 -156.99(16) . . . . ?
O5 Cu4 O12 C24 59.6(7) . . . . ?
N4 Cu4 O12 C24 17.84(15) . . . . ?
O11S Cu4 O12 Cu1 -18.13(17) . . . . ?
O11 Cu4 O12 Cu1 -20.81(10) . . . . ?
O5 Cu4 O12 Cu1 -164.3(6) . . . . ?
N4 Cu4 O12 Cu1 154.02(9) . . . . ?
O7 Cu1 O12 C24 -143.03(17) . . . . ?
O9 Cu1 O12 C24 45.60(18) . . . . ?
N1 Cu1 O12 C24 -94.8(7) . . . . ?
O7 Cu1 O12 Cu4 85.56(9) . . . . ?
O9 Cu1 O12 Cu4 -85.81(9) . . . . ?
N1 Cu1 O12 Cu4 133.8(7) . . . . ?
O11 Cu3 N3 C18 -127.8(3) . . . . ?
O4 Cu3 N3 C18 43.1(2) . . . . ?
O8 Cu3 N3 C18 -179(100) . . . . ?
O11S Cu3 N3 C18 -131.3(3) . . . . ?
N3S Cu3 N3 C18 172.2(10) . . . . ?
O11 Cu3 N3 C17 109.1(2) . . . . ?
O4 Cu3 N3 C17 -80.1(2) . . . . ?
O8 Cu3 N3 C17 57.4(16) . . . . ?
O11S Cu3 N3 C17 105.5(3) . . . . ?
N3S Cu3 N3 C17 49.0(8) . . . . ?
O11 Cu3 N3 C19 -7.6(3) . . . . ?
O4 Cu3 N3 C19 163.3(2) . . . . ?
O8 Cu3 N3 C19 -59.2(16) . . . . ?
O11S Cu3 N3 C19 -11.1(3) . . . . ?
N3S Cu3 N3 C19 -67.6(8) . . . . ?
C18 N3 C19 C20 157.5(3) . . . . ?
C17 N3 C19 C20 -84.0(4) . . . . ?
Cu3 N3 C19 C20 32.9(4) . . . . ?
N3 C19 C20 O11 -52.7(4) . . . . ?
C19 C20 O11 Cu3 44.5(4) . . . . ?
C19 C20 O11 Cu4 170.6(2) . . . . ?
O4 Cu3 O11 C20 -79.6(6) . . . . ?
O8 Cu3 O11 C20 156.8(3) . . . . ?
O11S Cu3 O11 C20 49(3) . . . . ?
N3 Cu3 O11 C20 -20.4(3) . . . . ?
N3S Cu3 O11 C20 -10.6(3) . . . . ?
O4 Cu3 O11 Cu4 148.0(5) . . . . ?
O8 Cu3 O11 Cu4 24.39(13) . . . . ?
O11S Cu3 O11 Cu4 -83(3) . . . . ?
N3 Cu3 O11 Cu4 -152.76(15) . . . . ?
N3S Cu3 O11 Cu4 -143.0(2) . . . . ?
O11S Cu4 O11 C20 -3(2) . . . . ?
O12 Cu4 O11 C20 141.3(3) . . . . ?
O5 Cu4 O11 C20 -42.5(3) . . . . ?
N4 Cu4 O11 C20 90.9(10) . . . . ?
O11S Cu4 O11 Cu3 122(3) . . . . ?
O12 Cu4 O11 Cu3 -93.31(13) . . . . ?
O5 Cu4 O11 Cu3 82.91(14) . . . . ?
N4 Cu4 O11 Cu3 -143.7(8) . . . . ?
O11 Cu3 N3S C19S 24.3(4) . . . . ?
O4 Cu3 N3S C19S -165.7(4) . . . . ?
O8 Cu3 N3S C19S -34.4(8) . . . . ?
O11S Cu3 N3S C19S 21.0(4) . . . . ?
N3 Cu3 N3S C19S 143.5(10) . . . . ?
O11 Cu3 N3S C17S 148.2(5) . . . . ?
O4 Cu3 N3S C17S -41.7(5) . . . . ?
O8 Cu3 N3S C17S 89.5(8) . . . . ?
O11S Cu3 N3S C17S 144.9(5) . . . . ?
N3 Cu3 N3S C17S -92.6(10) . . . . ?
O11 Cu3 N3S C18S -91.9(4) . . . . ?
O4 Cu3 N3S C18S 78.2(4) . . . . ?
O8 Cu3 N3S C18S -150.6(5) . . . . ?
O11S Cu3 N3S C18S -95.2(4) . . . . ?
N3 Cu3 N3S C18S 27.3(7) . . . . ?
C17S N3S C19S C20S -162.8(7) . . . . ?
C18S N3S C19S C20S 75.4(8) . . . . ?
Cu3 N3S C19S C20S -40.3(7) . . . . ?
N3S C19S C20S O11S 39.8(10) . . . . ?
C19S C20S O11S Cu4 123.0(6) . . . . ?
C19S C20S O11S Cu3 -19.7(9) . . . . ?
O12 Cu4 O11S C20S 125.3(6) . . . . ?
O11 Cu4 O11S C20S 161(3) . . . . ?
O5 Cu4 O11S C20S -58.2(6) . . . . ?
N4 Cu4 O11S C20S 39.3(18) . . . . ?
O12 Cu4 O11S Cu3 -88.2(2) . . . . ?
O11 Cu4 O11S Cu3 -53(2) . . . . ?
O5 Cu4 O11S Cu3 88.3(2) . . . . ?
N4 Cu4 O11S Cu3 -174.2(12) . . . . ?
O11 Cu3 O11S C20S -120(3) . . . . ?
O4 Cu3 O11S C20S -49.3(15) . . . . ?
O8 Cu3 O11S C20S 167.8(6) . . . . ?
N3 Cu3 O11S C20S -9.5(6) . . . . ?
N3S Cu3 O11S C20S -0.1(6) . . . . ?
O11 Cu3 O11S Cu4 92(3) . . . . ?
O4 Cu3 O11S Cu4 162.1(9) . . . . ?
O8 Cu3 O11S Cu4 19.2(3) . . . . ?
N3 Cu3 O11S Cu4 -158.1(3) . . . . ?
N3S Cu3 O11S Cu4 -148.7(3) . . . . ?
